data_7204492
loop_
_publ_author_name
'Thomas, Paul M.'
'Norquist, Alexander J.'
'Doran, Michael B.'
'O'Hare, Dermot'

_publ_section_title
;
 Organically templated uranium(vi) sulfates: understanding phase
 stability using composition space
;
_journal_issue 1
_journal_name_full 'Journal of Materials Chemistry'
_journal_page_first 88
_journal_paper_doi 10.1039/b206694g
_journal_volume 13
_journal_year 2003
_chemical_compound_source
;
?
;
_chemical_formula_moiety ' C3 H14 N2 O17 S3 U2 '
_chemical_formula_sum 'C3 H14 N2 O17 S3 U2'
_chemical_formula_weight 922.40
_space_group_IT_number 14
_symmetry_cell_setting monoclinic
_symmetry_space_group_name_Hall '-P 2yn'
_symmetry_space_group_name_H-M 'P 1 21/n 1'
_audit_creation_date 02-10-06
_audit_creation_method CRYSTALS_ver_12-03-99
_cell_angle_alpha 90
_cell_angle_beta 106.9424(12)
_cell_angle_gamma 90
_cell_formula_units_Z 4
_cell_length_a 10.7391(3)
_cell_length_b 10.3791(3)
_cell_length_c 18.0265(7)
_cell_measurement_reflns_used 3522
_cell_measurement_temperature 150
_cell_measurement_theta_max 27
_cell_measurement_theta_min 5
_cell_volume 1922.07(11)
_computing_cell_refinement
; 
Denzo/Scalepack (Otwinowski & Minor, 1996) 
;
_computing_data_collection
; 
COLLECT (Nonius BV, 1997) 
;
_computing_data_reduction
; 
Denzo/Scalepack (Otwinowski & Minor, 1996) 
;
_computing_structure_solution
; 
SIR92 (Altomare et al, 1994) 
;
_diffrn_ambient_temperature 150
_diffrn_measured_fraction_theta_max 0.972
_diffrn_measurement_device_type
; 
Enraf Nonius Kappa CCD 
;
_diffrn_measurement_method \w
_diffrn_radiation_monochromator graphite
_diffrn_radiation_type 'Mo K\a'
_diffrn_radiation_wavelength 0.71073
_diffrn_reflns_av_R_equivalents 0.03
_diffrn_reflns_limit_h_max 13
_diffrn_reflns_limit_h_min -13
_diffrn_reflns_limit_k_max 13
_diffrn_reflns_limit_k_min -12
_diffrn_reflns_limit_l_max 23
_diffrn_reflns_limit_l_min -23
_diffrn_reflns_number 7619
_diffrn_reflns_theta_max 27.52
_diffrn_reflns_theta_min 5.12
_diffrn_standards_decay_% 0.00
_diffrn_standards_interval_count 0
_diffrn_standards_interval_time 0
_diffrn_standards_number 0
_exptl_absorpt_coefficient_mu 17.238
_exptl_absorpt_correction_T_max 0.03
_exptl_absorpt_correction_T_min 0.03
_exptl_absorpt_correction_type multi-scan
_exptl_crystal_colour ' yellow '
_exptl_crystal_density_diffrn 3.187
_exptl_crystal_density_meas ?
_exptl_crystal_description ' block '
_exptl_crystal_F_000 1574.567
_exptl_crystal_size_max 0.20
_exptl_crystal_size_mid 0.20
_exptl_crystal_size_min 0.20
_refine_diff_density_max 3.83
_refine_diff_density_min -1.82
_refine_ls_extinction_coef 19.2(25)
_refine_ls_extinction_method 'Larson 1970 Crystallographic Computing eq 22'
_refine_ls_goodness_of_fit_ref 0.9884
_refine_ls_number_parameters 245
_refine_ls_number_reflns 3156
_refine_ls_R_factor_gt 0.0343
_refine_ls_shift/su_max 0.000826
_refine_ls_structure_factor_coef Fsqd
_refine_ls_weighting_details
;
Chebychev polynomial with 5 parameters, Carruthers & Watkin , 1979, 
7.63     10.5     6.10     2.19    0.759    
;
_refine_ls_weighting_scheme calc
_refine_ls_wR_factor_ref 0.0825
_reflns_limit_h_max 13
_reflns_limit_h_min -13
_reflns_limit_k_max 13
_reflns_limit_k_min 0
_reflns_limit_l_max 23
_reflns_limit_l_min 0
_reflns_number_gt 3156
_reflns_number_total 4301
_reflns_threshold_expression >3.00\s(I)
_cod_data_source_file b206694g.txt
_cod_data_source_block CRYSTALS_cif_USO-2
_cod_depositor_comments
;
The following automatic conversions were performed:
'_symmetry_cell_setting' value 'Monoclinic ' changed to 'monoclinic'
according to '/home/saulius/struct/CIF-dictionaries/cif_core.dic'
dictionary named 'cif_core.dic' version 2.4.1 from 2010-06-29.

Automatic conversion script
Id: cif_fix_enum 1527 2010-12-29 10:47:43Z saulius 
;
_cod_original_cell_volume 1922.1
_cod_original_sg_symbol_H-M 'P 1 21/n 1 '
_cod_original_formula_sum ' C3 H14 N2 O17 S3 U2 '
_cod_database_code 7204492

loop_
_symmetry_equiv_pos_as_xyz
x,y,z
-x,-y,-z
-x+1/2,y+1/2,-z+1/2
x+1/2,-y+1/2,z+1/2

loop_
_atom_site_label
_atom_site_type_symbol
_atom_site_fract_x
_atom_site_fract_y
_atom_site_fract_z
_atom_site_U_iso_or_equiv
_atom_site_occupancy
_atom_site_adp_type
U1 U 0.86449(3) -0.25058(4) 0.79153(2) 0.0104 1.0000 Uani
U2 U 1.37501(3) -0.36209(3) 0.76317(2) 0.0084 1.0000 Uani
S1 S 0.5945(2) -0.4141(2) 0.64626(16) 0.0153 1.0000 Uani
S3 S 1.2011(2) -0.1558(2) 0.85600(14) 0.0118 1.0000 Uani
S2 S 0.9393(2) -0.5652(2) 0.72324(15) 0.0127 1.0000 Uani
O1 O 0.8921(8) -0.1838(9) 0.7079(5) 0.0246 1.0000 Uani
O2 O 0.8382(8) -0.3154(8) 0.8755(5) 0.0226 1.0000 Uani
O9 O 1.5223(7) -0.3996(7) 0.8333(4) 0.0164 1.0000 Uani
O14 O 1.3165(6) -0.2368(7) 0.8571(4) 0.0140 1.0000 Uani
O17 O 1.2343(7) -0.0773(7) 0.9252(4) 0.0200 1.0000 Uani
O13 O 1.2590(8) -0.4921(8) 0.8379(5) 0.0261 1.0000 Uani
O16 O 0.9086(9) -0.534(1) 0.6418(5) 0.0347 1.0000 Uani
O10 O 1.0609(7) -0.6447(7) 0.7495(4) 0.0159 1.0000 Uani
O7 O 0.9649(8) -0.4489(8) 0.7713(5) 0.0295 1.0000 Uani
O15 O 0.609(1) -0.3520(9) 0.5783(6) 0.0398 1.0000 Uani
O6 O 0.7046(8) -0.3842(9) 0.7157(6) 0.0396 1.0000 Uani
O12 O 1.1636(7) -0.0769(7) 0.7849(4) 0.0151 1.0000 Uani
O4 O 0.9094(7) -0.0558(7) 0.8635(4) 0.0178 1.0000 Uani
O8 O 1.2263(7) -0.3202(7) 0.6954(4) 0.0171 1.0000 Uani
O5 O 0.6668(8) -0.1389(9) 0.7599(5) 0.0291 1.0000 Uani
O3 O 1.0920(7) -0.2449(7) 0.8550(4) 0.0174 1.0000 Uani
O11 O 0.4729(7) -0.3713(7) 0.6608(4) 0.0185 1.0000 Uani
N2 N 0.785(1) 0.8563(11) -0.0074(6) 0.0281 1.0000 Uani
N1 N 0.374(1) 0.7839(11) 0.0573(6) 0.0304 1.0000 Uani
C2 C 0.5739(11) 0.8169(11) 0.0185(6) 0.0193 1.0000 Uani
C3 C 0.6982(12) 0.7549(11) 0.0131(7) 0.0237 1.0000 Uani
C1 C 0.4924(12) 0.7180(13) 0.0460(8) 0.0310 1.0000 Uani
H11 H 0.5945 0.8909 0.0563 0.0226 1.0000 Uiso
H12 H 0.5224 0.8512 -0.0336 0.0226 1.0000 Uiso
H13 H 0.7455 0.7139 0.0642 0.0278 1.0000 Uiso
H14 H 0.6775 0.6858 -0.0279 0.0278 1.0000 Uiso
H9 H 0.5465 0.6780 0.0958 0.0380 1.0000 Uiso
H10 H 0.4647 0.6479 0.0059 0.0380 1.0000 Uiso
H4 H 0.3200 0.7201 0.0758 0.0368 1.0000 Uiso
H3 H 0.4024 0.8540 0.0975 0.0368 1.0000 Uiso
H5 H 0.3213 0.8231 0.0076 0.0368 1.0000 Uiso
H6 H 0.8673 0.8149 -0.0112 0.0354 1.0000 Uiso
H7 H 0.8066 0.9243 0.0334 0.0354 1.0000 Uiso
H8 H 0.7384 0.8961 -0.0586 0.0354 1.0000 Uiso
H1 H 1.2938 -0.4976 0.8959 0.0315 1.0000 Uiso
H2 H 1.1770 -0.5389 0.8105 0.0315 1.0000 Uiso

loop_
_atom_site_aniso_label
_atom_site_aniso_U_11
_atom_site_aniso_U_22
_atom_site_aniso_U_33
_atom_site_aniso_U_23
_atom_site_aniso_U_13
_atom_site_aniso_U_12
U1 0.00873(18) 0.01007(19) 0.01344(19) -0.00391(15) 0.00464(13) -0.00082(14)
U2 0.00781(17) 0.00698(17) 0.00993(18) -0.00086(15) 0.00170(12) -0.00015(14)
S1 0.0150(11) 0.0104(11) 0.0226(13) -0.001(1) 0.009(1) -0.0009(9)
S3 0.011(1) 0.0113(11) 0.0116(11) -0.0009(9) 0.0016(9) 0.0019(9)
S2 0.0116(11) 0.0109(11) 0.0160(12) -0.0001(9) 0.0043(9) 0.0011(9)
O1 0.019(4) 0.034(5) 0.020(4) -0.004(4) 0.005(3) 0.005(4)
O2 0.022(4) 0.019(4) 0.032(4) -0.005(3) 0.017(3) -0.004(3)
O9 0.015(3) 0.013(3) 0.019(4) -0.003(3) 0.002(3) 0.005(3)
O14 0.010(3) 0.016(4) 0.016(3) -0.001(3) 0.003(3) -0.000(3)
O17 0.023(4) 0.015(4) 0.018(4) -0.007(3) -0.001(3) -0.001(3)
O13 0.030(4) 0.023(4) 0.025(4) -0.003(3) 0.008(3) -0.010(3)
O16 0.032(5) 0.053(6) 0.020(4) 0.012(4) 0.008(3) 0.018(4)
O10 0.011(3) 0.011(3) 0.024(4) -0.002(3) 0.003(3) -0.002(3)
O7 0.015(4) 0.022(4) 0.046(5) -0.017(4) 0.001(4) 0.003(3)
O15 0.060(6) 0.023(5) 0.050(6) 0.017(4) 0.039(5) 0.010(5)
O6 0.012(4) 0.032(5) 0.068(7) -0.022(5) 0.000(4) 0.003(4)
O12 0.014(3) 0.016(4) 0.015(3) 0.002(3) 0.003(3) 0.003(3)
O4 0.018(4) 0.012(4) 0.023(4) 0.006(3) 0.006(3) 0.001(3)
O8 0.014(3) 0.016(4) 0.020(4) 0.000(3) 0.003(3) 0.001(3)
O5 0.017(4) 0.023(4) 0.045(5) -0.007(4) 0.006(4) 0.003(3)
O3 0.019(4) 0.017(4) 0.016(4) 0.004(3) 0.003(3) -0.003(3)
O11 0.018(4) 0.014(4) 0.024(4) 0.000(3) 0.007(3) 0.000(3)
N2 0.031(5) 0.033(6) 0.024(5) -0.015(5) 0.014(4) -0.003(5)
N1 0.029(5) 0.034(6) 0.026(5) 0.004(5) 0.004(4) -0.007(5)
C2 0.022(5) 0.022(5) 0.013(5) -0.002(4) 0.004(4) -0.002(4)
C3 0.037(6) 0.015(5) 0.020(5) -0.007(5) 0.008(5) 0.004(5)
C1 0.024(6) 0.031(7) 0.037(7) 0.005(6) 0.007(5) -0.004(5)

loop_
_atom_type_symbol
_atom_type_scat_dispersion_real
_atom_type_scat_dispersion_imag
_atom_type_scat_Cromer_Mann_a1
_atom_type_scat_Cromer_Mann_b1
_atom_type_scat_Cromer_Mann_a2
_atom_type_scat_Cromer_Mann_b2
_atom_type_scat_Cromer_Mann_a3
_atom_type_scat_Cromer_Mann_b3
_atom_type_scat_Cromer_Mann_a4
_atom_type_scat_Cromer_Mann_b4
_atom_type_scat_Cromer_Mann_c
_atom_type_scat_source
'U   ' -10.6730 9.6540 36.0228 0.5293 23.4128 3.3253 14.9491 16.0927 4.1880 100.6130 13.3966 International_Tables_Vol_IV_Table_2.2B
'S   ' 0.1246 0.1234 6.9053 1.4679 5.2034 22.2151 1.4379 0.2536 1.5863 56.1720 0.8669 International_Tables_Vol_IV_Table_2.2B
'O   ' 0.0106 0.0060 3.0485 13.2771 2.2868 5.7011 1.5463 0.3239 0.8670 32.9089 0.2508 International_Tables_Vol_IV_Table_2.2B
'N   ' 0.0061 0.0033 12.2126 0.0057 3.1322 9.8933 2.0125 28.9975 1.1663 0.5826 -11.5290 International_Tables_Vol_IV_Table_2.2B
'C   ' 0.0033 0.0016 2.3100 20.8439 1.0200 10.2075 1.5886 0.5687 0.8650 51.6512 0.2156 International_Tables_Vol_IV_Table_2.2B
'H   ' 0.0000 0.0000 0.4930 10.5109 0.3229 26.1257 0.1402 3.1424 0.0408 57.7997 0.0030 International_Tables_Vol_IV_Table_2.2B

loop_
_geom_angle_atom_site_label_1
_geom_angle_site_symmetry_1
_geom_angle_atom_site_label_2
_geom_angle_site_symmetry_2
_geom_angle_atom_site_label_3
_geom_angle_site_symmetry_3
_geom_angle
_geom_angle_publ_flag
O1 . U1 . O2 . 179.3(4) yes
O1 . U1 . O7 . 90.7(4) yes
O2 . U1 . O7 . 89.7(4) yes
O1 . U1 . O6 . 90.6(4) yes
O2 . U1 . O6 . 90.1(4) yes
O7 . U1 . O6 . 71.7(3) yes
O1 . U1 . O4 . 94.3(3) yes
O2 . U1 . O4 . 85.0(3) yes
O7 . U1 . O4 . 141.7(3) yes
O6 . U1 . O4 . 146.0(3) yes
O1 . U1 . O5 . 87.9(3) yes
O2 . U1 . O5 . 92.2(4) yes
O7 . U1 . O5 . 143.5(3) yes
O6 . U1 . O5 . 71.9(3) yes
O4 . U1 . O5 . 74.8(3) yes
O1 . U1 . O3 . 89.8(3) yes
O2 . U1 . O3 . 89.7(3) yes
O7 . U1 . O3 . 69.5(3) yes
O6 . U1 . O3 . 141.2(3) yes
O4 . U1 . O3 . 72.5(3) yes
O5 . U1 . O3 . 146.9(3) yes
O9 . U2 . O14 . 88.7(3) yes
O9 . U2 . O13 . 88.7(3) yes
O14 . U2 . O13 . 68.3(3) yes
O9 . U2 . O10 3_756 93.1(3) yes
O14 . U2 . O10 3_756 72.1(2) yes
O13 . U2 . O10 3_756 140.3(3) yes
O9 . U2 . O12 3_746 94.5(3) yes
O14 . U2 . O12 3_746 136.1(2) yes
O13 . U2 . O12 3_746 68.1(3) yes
O10 3_756 U2 . O12 3_746 150.8(2) yes
O9 . U2 . O8 . 177.8(3) yes
O14 . U2 . O8 . 89.1(3) yes
O13 . U2 . O8 . 90.8(3) yes
O10 3_756 U2 . O8 . 85.9(3) yes
O12 3_746 U2 . O8 . 87.3(3) yes
O9 . U2 . O11 1_655 92.3(3) yes
O14 . U2 . O11 1_655 148.1(3) yes
O13 . U2 . O11 1_655 143.6(3) yes
O10 3_756 U2 . O11 1_655 76.0(3) yes
O12 3_746 U2 . O11 1_655 75.5(2) yes
O8 . U2 . O11 1_655 89.3(3) yes
O15 . S1 . O6 . 111.6(7) yes
O15 . S1 . O4 3_646 110.6(5) yes
O6 . S1 . O4 3_646 107.2(5) yes
O15 . S1 . O11 . 110.0(5) yes
O6 . S1 . O11 . 108.5(5) yes
O4 3_646 S1 . O11 . 108.9(4) yes
O14 . S3 . O17 . 108.1(4) yes
O14 . S3 . O12 . 109.9(4) yes
O17 . S3 . O12 . 111.9(5) yes
O14 . S3 . O3 . 107.3(4) yes
O17 . S3 . O3 . 110.8(5) yes
O12 . S3 . O3 . 108.7(4) yes
O16 . S2 . O10 . 111.4(5) yes
O16 . S2 . O7 . 111.3(6) yes
O10 . S2 . O7 . 105.7(4) yes
O16 . S2 . O5 3_646 111.4(6) yes
O10 . S2 . O5 3_646 107.6(5) yes
O7 . S2 . O5 3_646 109.2(5) yes
U2 . O14 . S3 . 133.9(4) yes
U2 . O13 . H1 . 120.139 no
U2 . O13 . H2 . 120.356 no
H1 . O13 . H2 . 119.503 no
U2 3_746 O10 . S2 . 137.6(4) yes
U1 . O7 . S2 . 141.4(5) yes
U1 . O6 . S1 . 153.4(7) yes
U2 3_756 O12 . S3 . 144.0(4) yes
U1 . O4 . S1 3_656 141.9(5) yes
U1 . O5 . S2 3_656 155.1(6) yes
U1 . O3 . S3 . 135.7(4) yes
U2 1_455 O11 . S1 . 140.0(5) yes
C3 . N2 . H6 . 109.548 no
C3 . N2 . H7 . 109.711 no
H6 . N2 . H7 . 109.467 no
C3 . N2 . H8 . 109.493 no
H6 . N2 . H8 . 109.093 no
H7 . N2 . H8 . 109.512 no
C1 . N1 . H4 . 109.905 no
C1 . N1 . H3 . 109.786 no
H4 . N1 . H3 . 108.599 no
C1 . N1 . H5 . 110.210 no
H4 . N1 . H5 . 109.385 no
H3 . N1 . H5 . 108.925 no
C3 . C2 . C1 . 109.7(10) yes
C3 . C2 . H11 . 110.117 no
C1 . C2 . H11 . 109.192 no
C3 . C2 . H12 . 110.223 no
C1 . C2 . H12 . 109.325 no
H11 . C2 . H12 . 108.300 no
N2 . C3 . C2 . 109.7(10) yes
N2 . C3 . H13 . 109.461 no
C2 . C3 . H13 . 109.935 no
N2 . C3 . H14 . 109.503 no
C2 . C3 . H14 . 109.886 no
H13 . C3 . H14 . 108.379 no
N1 . C1 . C2 . 108.9(10) yes
N1 . C1 . H9 . 110.821 no
C2 . C1 . H9 . 109.351 no
N1 . C1 . H10 . 109.982 no
C2 . C1 . H10 . 109.366 no
H9 . C1 . H10 . 108.396 no

loop_
_geom_bond_atom_site_label_1
_geom_bond_site_symmetry_1
_geom_bond_atom_site_label_2
_geom_bond_site_symmetry_2
_geom_bond_distance
_geom_bond_publ_flag
U1 . O1 . 1.761(9) yes
U1 . O2 . 1.753(8) yes
U1 . O7 . 2.401(8) yes
U1 . O6 . 2.318(9) yes
U1 . O4 . 2.374(8) yes
U1 . O5 . 2.339(8) yes
U1 . O3 . 2.378(7) yes
U2 . O9 . 1.757(7) yes
U2 . O14 . 2.361(7) yes
U2 . O13 . 2.483(8) yes
U2 . O10 3_756 2.389(7) yes
U2 . O12 3_746 2.384(7) yes
U2 . O8 . 1.759(7) yes
U2 . O11 1_655 2.378(7) yes
S1 . O15 . 1.434(9) yes
S1 . O6 . 1.483(9) yes
S1 . O4 3_646 1.481(8) yes
S1 . O11 . 1.473(8) yes
S3 . O14 . 1.492(7) yes
S3 . O17 . 1.445(8) yes
S3 . O12 . 1.475(7) yes
S3 . O3 . 1.489(8) yes
S2 . O16 . 1.444(8) yes
S2 . O10 . 1.500(7) yes
S2 . O7 . 1.463(8) yes
S2 . O5 3_646 1.477(8) yes
O13 . H1 . 1.004 no
O13 . H2 . 1.001 no
N2 . C3 . 1.521(16) yes
N2 . H6 . 1.003 no
N2 . H7 . 0.997 no
N2 . H8 . 1.002 no
N1 . C1 . 1.506(17) yes
N1 . H4 . 1.003 no
N1 . H3 . 1.008 no
N1 . H5 . 0.999 no
C2 . C3 . 1.511(16) yes
C2 . C1 . 1.522(17) yes
C2 . H11 . 1.008 no
C2 . H12 . 1.007 no
C3 . H13 . 1.006 no
C3 . H14 . 1.007 no
C1 . H9 . 1.006 no
C1 . H10 . 1.007 no
